data_1556884
loop_
_publ_author_name
'Duwald, Romain'
'Bosson, Johann'
'Pascal, Simon'
'Grass, St\'ephane'
'Zinna, Francesco'
'Besnard, C\'eline'
'Di Bari, Lorenzo'
'Jacquemin, Denis'
'Lacour, J\'er\^ome'

_publ_section_title
;
 Merging polyacenes and cationic helicenes: from weak to intense
 chiroptical properties in the far red region
;
_journal_issue 4
_journal_name_full 'Chemical Science'
_journal_page_first 1165
_journal_page_last 1169
_journal_paper_doi 10.1039/C9SC05407C
_journal_volume 11
_journal_year 2020
_chemical_formula_moiety 'F6 P, C40 H36 N3 O3'
_chemical_formula_sum 'C40 H36 F6 N3 O3 P'
_chemical_formula_weight 751.69
_space_group_crystal_system monoclinic
_space_group_IT_number 4
_space_group_name_Hall 'P 2yb'
_space_group_name_H-M_alt 'P 1 21 1'
_atom_sites_solution_hydrogens geom
_atom_sites_solution_primary dual
_audit_creation_date 2019-05-07
_audit_creation_method
;
Olex2 1.2
(compiled 2018.05.29 svn.r3508 for OlexSys, GUI svn.r5506)
;
_audit_update_record
;
2019-10-21 deposited with the CCDC.	2019-12-05 downloaded from the CCDC.
;
_cell_angle_alpha 90
_cell_angle_beta 93.223(2)
_cell_angle_gamma 90
_cell_formula_units_Z 4
_cell_length_a 8.20579(16)
_cell_length_b 29.4208(8)
_cell_length_c 16.5731(3)
_cell_measurement_reflns_used 5376
_cell_measurement_temperature 180.00(10)
_cell_measurement_theta_max 73.1660
_cell_measurement_theta_min 3.9590
_cell_volume 3994.76(15)
_computing_cell_refinement 'CrysAlisPro 1.171.40.43a (Rigaku OD, 2019)'
_computing_data_collection 'CrysAlisPro 1.171.40.43a (Rigaku OD, 2019)'
_computing_data_reduction 'CrysAlisPro 1.171.40.43a (Rigaku OD, 2019)'
_computing_molecular_graphics 'Olex2 (Dolomanov et al., 2009)'
_computing_publication_material 'Olex2 (Dolomanov et al., 2009)'
_computing_structure_refinement 'ShelXL (Sheldrick, 2015)'
_computing_structure_solution 'ShelXT (Sheldrick, 2015)'
_diffrn_ambient_environment air
_diffrn_ambient_temperature 180.00(10)
_diffrn_detector 'CCD plate'
_diffrn_detector_area_resol_mean 10.4679
_diffrn_detector_type Atlas
_diffrn_measured_fraction_theta_full 0.999
_diffrn_measured_fraction_theta_max 0.967
_diffrn_measurement_details
;
List of Runs (angles in degrees, time in seconds):

  # Type    Start    End  Width  t~exp~   \w     \q     \k     \f   Frames
#--------------------------------------------------------------------------
  1  \w    -53.00  38.00   1.00   12.50    --  -37.69  57.00   0.00   91
  2  \w     84.00 121.00   1.00   23.00    --   37.69 178.00 -90.00   37
  3  \w     77.00 104.00   1.00   23.00    --  110.40  77.00 -60.00   27
  4  \w     79.00 175.00   1.00   23.00    --  110.40  45.00 -90.00   96
  5  \w    104.00 151.00   1.00   23.00    --  110.40 111.00 -30.00   47
  6  \w     98.00 130.00   1.00   23.00    --   37.69 178.00  90.00   32
  7  \w     75.00 161.00   1.00   23.00    --  110.40  77.00 150.00   86
  8  \w     29.00  98.00   1.00   23.00    --  110.40-111.00  60.00   69
  9  \w     26.00 146.00   1.00   23.00    --  110.40 -77.00 150.00  120
 10  \w    -74.00  40.00   1.00   23.00    --  -37.69  77.00  90.00  114
;
_diffrn_measurement_device 'four-circle diffractometer'
_diffrn_measurement_device_type 'SuperNova, Dual, Cu at home/near, Atlas'
_diffrn_measurement_method '\w scans'
_diffrn_orient_matrix_type 'CrysAlisPro convention (1999,Acta A55,543-557)'
_diffrn_orient_matrix_UB_11 0.0684700000
_diffrn_orient_matrix_UB_12 -0.0385931000
_diffrn_orient_matrix_UB_13 -0.0510721000
_diffrn_orient_matrix_UB_21 0.0061070000
_diffrn_orient_matrix_UB_22 -0.0315320000
_diffrn_orient_matrix_UB_23 0.0744016000
_diffrn_orient_matrix_UB_31 -0.1750963000
_diffrn_orient_matrix_UB_32 -0.0160526000
_diffrn_orient_matrix_UB_33 -0.0230127000
_diffrn_radiation_monochromator mirror
_diffrn_radiation_probe x-ray
_diffrn_radiation_type CuK\a
_diffrn_radiation_wavelength 1.54184
_diffrn_reflns_av_R_equivalents 0.0241
_diffrn_reflns_av_unetI/netI 0.0458
_diffrn_reflns_Laue_measured_fraction_full 0.999
_diffrn_reflns_Laue_measured_fraction_max 0.967
_diffrn_reflns_limit_h_max 9
_diffrn_reflns_limit_h_min -10
_diffrn_reflns_limit_k_max 34
_diffrn_reflns_limit_k_min -35
_diffrn_reflns_limit_l_max 19
_diffrn_reflns_limit_l_min -17
_diffrn_reflns_number 14983
_diffrn_reflns_point_group_measured_fraction_full 0.718
_diffrn_reflns_point_group_measured_fraction_max 0.686
_diffrn_reflns_theta_full 67.684
_diffrn_reflns_theta_max 73.588
_diffrn_reflns_theta_min 3.004
_diffrn_source 'micro-focus sealed X-ray tube'
_diffrn_source_type 'SuperNova (Cu) X-ray Source'
_exptl_absorpt_coefficient_mu 1.193
_exptl_absorpt_correction_T_max 1.000
_exptl_absorpt_correction_T_min 0.401
_exptl_absorpt_correction_type gaussian
_exptl_absorpt_process_details
;
CrysAlisPro 1.171.40.43a (Rigaku Oxford Diffraction, 2019)
Numerical absorption correction based on gaussian integration over
			a multifaceted crystal model
Empirical absorption correction using spherical harmonics,
 implemented in SCALE3 ABSPACK scaling algorithm.
;
_exptl_crystal_colour yellow
_exptl_crystal_colour_primary yellow
_exptl_crystal_density_diffrn 1.250
_exptl_crystal_description plate
_exptl_crystal_F_000 1560
_exptl_crystal_size_max 0.581
_exptl_crystal_size_mid 0.264
_exptl_crystal_size_min 0.043
_refine_diff_density_max 0.594
_refine_diff_density_min -0.579
_refine_diff_density_rms 0.062
_refine_ls_abs_structure_details
;
 Refined as an inversion twin.
;
_refine_ls_abs_structure_Flack 0.50(6)
_refine_ls_extinction_method none
_refine_ls_goodness_of_fit_ref 1.010
_refine_ls_hydrogen_treatment constr
_refine_ls_matrix_type full
_refine_ls_number_parameters 1056
_refine_ls_number_reflns 11054
_refine_ls_number_restraints 445
_refine_ls_restrained_S_all 1.034
_refine_ls_R_factor_all 0.0903
_refine_ls_R_factor_gt 0.0679
_refine_ls_shift/su_max 0.001
_refine_ls_shift/su_mean 0.000
_refine_ls_structure_factor_coef Fsqd
_refine_ls_weighting_details 'w=1/[\s^2^(Fo^2^)+(0.1355P)^2^] where P=(Fo^2^+2Fc^2^)/3'
_refine_ls_weighting_scheme calc
_refine_ls_wR_factor_gt 0.1859
_refine_ls_wR_factor_ref 0.2124
_reflns_Friedel_coverage 0.391
_reflns_Friedel_fraction_full 0.426
_reflns_Friedel_fraction_max 0.394
_reflns_number_gt 7802
_reflns_number_total 11054
_reflns_threshold_expression 'I > 2\s(I)'
_cod_data_source_file c9sc05407c2.cif
_cod_data_source_block compound2
_cod_depositor_comments
;Adding full bibliography for 1556884--1556886.cif.

 Adding full bibliography for 1556884--1556886.cif.
;
_cod_database_code 1556884
_shelx_shelxl_version_number 2018/3
_chemical_oxdiff_formula 'C40 H36 F6 N3 O3 P1'
_shelx_space_group_comment
;
The symmetry employed for this shelxl refinement is uniquely defined
by the following loop, which should always be used as a source of
symmetry information in preference to the above space-group names.
They are only intended as comments.
;
_reflns_odcompleteness_completeness 99.90
_reflns_odcompleteness_iscentric 1
_reflns_odcompleteness_theta 67.29
_olex2_refinement_description
;
1. Twinned data refinement
 Scales: 0.50(6)
 0.50(6)
2. Fixed Uiso
 At 1.2 times of:
  All C(H) groups, All C(H,H) groups
 At 1.5 times of:
  All C(H,H,H) groups
3. Restrained distances
 F4B-F1B \\sim F4B-F3B \\sim F4B-F6B \\sim F1B-F5B \\sim F1B-F2B \\sim F1B-F3B
\\sim F5B-F2B \\sim F5B-F6B
 \\sim F2B-F3B \\sim F2B-F6B \\sim F3B-F6B
 with sigma of 0.04
 P1-F4B \\sim P1-F1AA \\sim P1-F5 \\sim P1-F5B \\sim P1-F1 \\sim P1-F1B \\sim
P1-F2B \\sim P1-F3 \\sim P1-F3B
 \\sim P1-F6 \\sim P1-F6B \\sim P1-F4
 with sigma of 0.02
 P1-F4B \\sim P1-F1B \\sim P1-F5B \\sim P1-F2B \\sim P1-F3B \\sim P1-F6B
 with sigma of 0.02
 P1-F5 \\sim P1-F6 \\sim P1-F4 \\sim P1-F3 \\sim P1-F1AA \\sim P1-F1
 with sigma of 0.02
 F1-F6 \\sim F1-F3 \\sim F1-F5 \\sim F5-F1AA \\sim F4-F6 \\sim F4-F3 \\sim
F4-F5 \\sim F4-F1AA
 with sigma of 0.04
 F6-F3 \\sim F3-F5 \\sim F5-F1AA \\sim F1AA-F6
 with sigma of 0.04
 F1B-F2B \\sim F1B-F3B \\sim F1B-F4B \\sim F1B-F5B \\sim F6B-F2B \\sim F6B-F3B
\\sim F6B-F4B \\sim F6B-F5B
 with sigma of 0.04
 F2B-F3B \\sim F3B-F4B \\sim F4B-F5B \\sim F5B-F2B
 with sigma of 0.04
 F9-F12 \\sim F12-F11 \\sim F11-F10 \\sim F10-F9
 with sigma of 0.03
 F9B-F10B \\sim F10B-F11B \\sim F11B-F12B \\sim F12B-F9B
 with sigma of 0.02
 F8-F9 \\sim F8-F10 \\sim F8-F11 \\sim F8-F12 \\sim F7-F9 \\sim F7-F10 \\sim
F7-F11 \\sim F7-F12
 with sigma of 0.04
 F8-F9B \\sim F8-F10B \\sim F8-F11B \\sim F8-F12B \\sim F7-F9B \\sim F7-F10B
\\sim F7-F11B \\sim F7-F12B
 with sigma of 0.04
4. Rigid body (RIGU) restrains
 P1, F1B, F2B, F3B, F4B, F5B, F6B
 with sigma for 1-2 distances of 0.004 and sigma for 1-3 distances of 0.004
 P1, F1, F1AA, F3, F4, F5, F6
 with sigma for 1-2 distances of 0.004 and sigma for 1-3 distances of 0.004
 P2, F7, F8, F9, F10, F11, F12
 with sigma for 1-2 distances of 0.004 and sigma for 1-3 distances of 0.004
5. Others
 Sof(F1)=Sof(F1AA)=Sof(F3)=Sof(F4)=Sof(F5)=Sof(F6)=1-FVAR(1)
 Sof(F1B)=Sof(F2B)=Sof(F3B)=Sof(F4B)=Sof(F5B)=Sof(F6B)=FVAR(1)
 Sof(F9B)=Sof(F10B)=Sof(F11B)=Sof(F12B)=1-FVAR(2)
 Sof(F9)=Sof(F10)=Sof(F11)=Sof(F12)=FVAR(2)
6.a Secondary CH2 refined with riding coordinates:
 C34(H34A,H34B), C35(H35A,H35B), C44(H44A,H44B), C45(H45A,H45B), C34B(H34C,
 H34D), C35B(H35C,H35D), C44B(H44C,H44D), C45B(H45C,H45D)
6.b Aromatic/amide H refined with riding coordinates:
 C4(H4), C5(H5), C6(H6), C7(H7), C11(H11), C12(H12), C13(H13), C14(H14),
 C15(H15), C21(H21), C29(H29), C30(H30), C31(H31), C39(H39), C40(H40), C41(H41),
  C4B(H4B), C5B(H5B), C6B(H6B), C7B(H7B), C11B(H11B), C12B(H12B), C13B(H13B),
 C14B(H14B), C15B(H15B), C21B(H21B), C29B(H29B), C30B(H30B), C31B(H31B),
 C39B(H39B), C40B(H40B), C41B(H41B)
6.c Idealised Me refined as rotating group:
 C23(H23A,H23B,H23C), C28(H28A,H28B,H28C), C36(H36A,H36B,H36C), C46(H46A,H46B,
 H46C), C23B(H23D,H23E,H23F), C28B(H28D,H28E,H28F), C36B(H36D,H36E,H36F),
 C46B(H46D,H46E,H46F)
;
_olex2_submission_special_instructions 'No special instructions were received'
_oxdiff_exptl_absorpt_empirical_details
;
Empirical correction (ABSPACK) includes:
- Absorption correction using spherical harmonics
- Frame scaling
;
_oxdiff_exptl_absorpt_empirical_full_max 1.312
_oxdiff_exptl_absorpt_empirical_full_min 0.796

loop_
_space_group_symop_operation_xyz
'x, y, z'
'-x, y+1/2, -z'

loop_
_atom_site_label
_atom_site_type_symbol
_atom_site_fract_x
_atom_site_fract_y
_atom_site_fract_z
_atom_site_U_iso_or_equiv
_atom_site_adp_type
_atom_site_occupancy
_atom_site_site_symmetry_order
_atom_site_calc_flag
_atom_site_refinement_flags_posn
_atom_site_refinement_flags_adp
_atom_site_refinement_flags_occupancy
_atom_site_disorder_assembly
_atom_site_disorder_group
P1 P 0.1645(3) 0.61500(11) 0.21848(15) 0.0890(7) Uani 1 1 d D U . . .
F1 F 0.186(2) 0.6098(7) 0.3135(8) 0.093(6) Uani 0.39(2) 1 d D U P A 2
F1AA F 0.199(3) 0.5618(5) 0.2109(14) 0.117(6) Uani 0.39(2) 1 d D U P A 2
F1B F 0.196(2) 0.6005(8) 0.3128(7) 0.208(9) Uani 0.61(2) 1 d D U P A 1
F2B F 0.029(3) 0.6516(9) 0.2357(17) 0.298(13) Uani 0.61(2) 1 d D U P A 1
F3 F 0.122(3) 0.6659(4) 0.2297(8) 0.102(6) Uani 0.39(2) 1 d D U P A 2
F3B F 0.292(3) 0.6558(9) 0.2285(12) 0.219(11) Uani 0.61(2) 1 d D U P A 1
F4 F 0.142(2) 0.6199(6) 0.1233(6) 0.100(5) Uani 0.39(2) 1 d D U P A 2
F4B F 0.296(3) 0.5809(10) 0.1978(13) 0.244(12) Uani 0.61(2) 1 d D U P A 1
F5 F -0.0181(14) 0.6002(8) 0.2215(8) 0.102(7) Uani 0.39(2) 1 d D U P A 2
F5B F 0.036(3) 0.5772(7) 0.2045(13) 0.210(10) Uani 0.61(2) 1 d D U P A 1
F6 F 0.3486(15) 0.6251(8) 0.2145(12) 0.107(6) Uani 0.39(2) 1 d D U P A 2
F6B F 0.140(2) 0.6303(10) 0.1245(8) 0.260(13) Uani 0.61(2) 1 d D U P A 1
P2 P 0.41684(19) 0.38903(8) 0.36877(10) 0.0586(4) Uani 1 1 d . U . . .
F7 F 0.4470(5) 0.38003(19) 0.4627(2) 0.0794(13) Uani 1 1 d D U . . .
F8 F 0.3892(6) 0.3965(2) 0.2748(3) 0.0876(14) Uani 1 1 d D U . . .
F9 F 0.5926(19) 0.4031(8) 0.3629(10) 0.089(8) Uani 0.34(3) 1 d D U P B 1
F9B F 0.5804(11) 0.3647(5) 0.3526(6) 0.130(8) Uani 0.66(3) 1 d D . P B 2
F10 F 0.459(3) 0.3384(5) 0.3546(8) 0.085(8) Uani 0.34(3) 1 d D U P B 1
F10B F 0.3237(15) 0.3421(3) 0.3568(5) 0.099(6) Uani 0.66(3) 1 d D . P B 2
F11 F 0.2290(17) 0.3749(7) 0.3741(9) 0.086(8) Uani 0.34(3) 1 d D U P B 1
F11B F 0.2554(11) 0.4128(5) 0.3836(6) 0.124(7) Uani 0.66(3) 1 d D . P B 2
F12 F 0.365(3) 0.4383(5) 0.3864(10) 0.090(7) Uani 0.34(3) 1 d D U P B 1
F12B F 0.5107(18) 0.4353(4) 0.3781(6) 0.137(9) Uani 0.66(3) 1 d D . P B 2
O1 O 0.5481(5) 0.46691(18) -0.0442(3) 0.0624(12) Uani 1 1 d . . . . .
O22 O 0.2437(5) 0.50079(15) -0.0422(2) 0.0508(10) Uani 1 1 d . . . . .
O27 O -0.0167(5) 0.47595(16) -0.1345(2) 0.0519(10) Uani 1 1 d . . . . .
N9 N 0.3706(7) 0.3489(2) 0.0470(3) 0.0559(13) Uani 1 1 d . . . . .
N33 N -0.2322(7) 0.5771(2) 0.0525(3) 0.0560(13) Uani 1 1 d . . . . .
N43 N -0.1140(6) 0.42181(19) 0.1297(3) 0.0507(12) Uani 1 1 d . . . . .
C2 C 0.4880(7) 0.4311(3) -0.0203(3) 0.0532(15) Uani 1 1 d . . . . .
C3 C 0.5824(7) 0.3882(2) -0.0209(3) 0.0504(13) Uani 1 1 d . . . . .
C4 C 0.7353(7) 0.3882(3) -0.0542(4) 0.0635(18) Uani 1 1 d . . . . .
H4 H 0.778233 0.415599 -0.074540 0.076 Uiso 1 1 calc R . . . .
C5 C 0.8247(9) 0.3482(3) -0.0577(5) 0.0672(19) Uani 1 1 d . . . . .
H5 H 0.927034 0.347971 -0.081723 0.081 Uiso 1 1 calc R . . . .
C6 C 0.7626(9) 0.3087(3) -0.0255(5) 0.070(2) Uani 1 1 d . . . . .
H6 H 0.823549 0.281345 -0.027600 0.084 Uiso 1 1 calc R . . . .
C7 C 0.6149(9) 0.3085(3) 0.0093(4) 0.0661(18) Uani 1 1 d . . . . .
H7 H 0.575046 0.281124 0.031153 0.079 Uiso 1 1 calc R . . . .
C8 C 0.5225(8) 0.3482(2) 0.0128(4) 0.0549(15) Uani 1 1 d . . . . .
C10 C 0.3186(8) 0.3082(2) 0.0889(4) 0.0591(16) Uani 1 1 d . . . . .
C11 C 0.2219(10) 0.2768(3) 0.0466(5) 0.0704(19) Uani 1 1 d . . . . .
H11 H 0.193228 0.281445 -0.009102 0.084 Uiso 1 1 calc R . . . .
C12 C 0.1676(11) 0.2392(3) 0.0851(6) 0.083(2) Uani 1 1 d . . . . .
H12 H 0.099075 0.218031 0.056238 0.100 Uiso 1 1 calc R . . . .
C13 C 0.2117(14) 0.2317(3) 0.1657(7) 0.096(3) Uani 1 1 d . . . . .
H13 H 0.174498 0.205288 0.192132 0.115 Uiso 1 1 calc R . . . .
C14 C 0.3103(16) 0.2627(4) 0.2075(6) 0.108(4) Uani 1 1 d . . . . .
H14 H 0.340507 0.256987 0.262743 0.129 Uiso 1 1 calc R . . . .
C15 C 0.3678(10) 0.3026(3) 0.1715(4) 0.071(2) Uani 1 1 d . . . . .
H15 H 0.434622 0.324084 0.200455 0.085 Uiso 1 1 calc R . . . .
C16 C 0.2741(7) 0.3867(2) 0.0476(3) 0.0509(14) Uani 1 1 d . . . . .
C17 C 0.3216(7) 0.4270(2) 0.0080(3) 0.0488(13) Uani 1 1 d . . . . .
C18 C 0.2084(7) 0.4625(2) 0.0012(3) 0.0453(12) Uani 1 1 d . . . . .
C19 C 0.0528(7) 0.4602(2) 0.0345(3) 0.0477(13) Uani 1 1 d . . . . .
C20 C 0.0221(7) 0.4218(2) 0.0844(3) 0.0467(13) Uani 1 1 d . . . . .
C21 C 0.1280(8) 0.3854(3) 0.0861(4) 0.0539(14) Uani 1 1 d . . . . .
H21 H 0.100349 0.358631 0.114426 0.065 Uiso 1 1 calc R . . . .
C23 C 0.3102(10) 0.5376(3) 0.0048(5) 0.0702(19) Uani 1 1 d . . . . .
H23A H 0.291472 0.566103 -0.024724 0.105 Uiso 1 1 calc GR . . . .
H23B H 0.427741 0.532890 0.015265 0.105 Uiso 1 1 calc GR . . . .
H23C H 0.257135 0.538980 0.056282 0.105 Uiso 1 1 calc GR . . . .
C24 C -0.0689(7) 0.4955(2) 0.0273(3) 0.0487(13) Uani 1 1 d . . . . .
C25 C -0.0873(7) 0.5273(2) -0.0372(3) 0.0497(13) Uani 1 1 d . . . . .
C26 C -0.0451(7) 0.5196(2) -0.1182(4) 0.0501(13) Uani 1 1 d . . . . .
C28 C 0.0489(9) 0.4654(3) -0.2118(4) 0.0663(19) Uani 1 1 d . . . . .
H28A H -0.024621 0.477186 -0.255490 0.099 Uiso 1 1 calc GR . . . .
H28B H 0.059136 0.432376 -0.217350 0.099 Uiso 1 1 calc GR . . . .
H28C H 0.156623 0.479512 -0.214674 0.099 Uiso 1 1 calc GR . . . .
C29 C -0.0462(10) 0.5532(3) -0.1732(4) 0.0644(18) Uani 1 1 d . . . . .
H29 H -0.011484 0.547651 -0.226078 0.077 Uiso 1 1 calc R . . . .
C30 C -0.0990(11) 0.5964(3) -0.1515(5) 0.073(2) Uani 1 1 d . . . . .
H30 H -0.095382 0.620494 -0.189543 0.087 Uiso 1 1 calc R . . . .
C31 C -0.1559(11) 0.6051(3) -0.0771(5) 0.073(2) Uani 1 1 d . . . . .
H31 H -0.191220 0.634844 -0.064132 0.087 Uiso 1 1 calc R . . . .
C32 C -0.1621(8) 0.5703(2) -0.0201(4) 0.0544(15) Uani 1 1 d . . . . .
C34 C -0.2776(10) 0.6232(3) 0.0779(5) 0.0684(18) Uani 1 1 d . . . . .
H34A H -0.197116 0.645196 0.058589 0.082 Uiso 1 1 calc R . . . .
H34B H -0.272043 0.624567 0.137721 0.082 Uiso 1 1 calc R . . . .
C35 C -0.4474(11) 0.6375(3) 0.0464(5) 0.077(2) Uani 1 1 d . . . . .
H35A H -0.456602 0.634193 -0.013162 0.092 Uiso 1 1 calc R . . . .
H35B H -0.529569 0.617391 0.069404 0.092 Uiso 1 1 calc R . . . .
C36 C -0.4817(14) 0.6865(3) 0.0688(8) 0.105(3) Uani 1 1 d . . . . .
H36A H -0.585296 0.696182 0.041889 0.158 Uiso 1 1 calc GR . . . .
H36B H -0.393348 0.705969 0.051537 0.158 Uiso 1 1 calc GR . . . .
H36C H -0.488701 0.688858 0.127493 0.158 Uiso 1 1 calc GR . . . .
C37 C -0.2604(7) 0.5408(2) 0.1025(3) 0.0506(14) Uani 1 1 d . . . . .
C38 C -0.1733(7) 0.4991(2) 0.0914(3) 0.0476(13) Uani 1 1 d . . . . .
C39 C -0.3670(8) 0.5438(3) 0.1658(4) 0.0599(17) Uani 1 1 d . . . . .
H39 H -0.422527 0.571403 0.175689 0.072 Uiso 1 1 calc R . . . .
C40 C -0.3895(9) 0.5065(3) 0.2130(4) 0.0677(19) Uani 1 1 d . . . . .
H40 H -0.465328 0.508632 0.254031 0.081 Uiso 1 1 calc R . . . .
C41 C -0.3075(8) 0.4654(3) 0.2043(4) 0.0576(16) Uani 1 1 d . . . . .
H41 H -0.325899 0.440393 0.238870 0.069 Uiso 1 1 calc R . . . .
C42 C -0.1977(7) 0.4622(2) 0.1433(3) 0.0473(13) Uani 1 1 d . . . . .
C44 C -0.1647(7) 0.3796(2) 0.1676(3) 0.0507(14) Uani 1 1 d . . . . .
H44A H -0.144195 0.354031 0.130744 0.061 Uiso 1 1 calc R . . . .
H44B H -0.283841 0.381033 0.174031 0.061 Uiso 1 1 calc R . . . .
C45 C -0.0789(9) 0.3696(3) 0.2501(4) 0.0665(19) Uani 1 1 d . . . . .
H45A H 0.039767 0.375084 0.247590 0.080 Uiso 1 1 calc R . . . .
H45B H -0.121012 0.390317 0.291194 0.080 Uiso 1 1 calc R . . . .
C46 C -0.1086(12) 0.3205(3) 0.2741(5) 0.084(2) Uani 1 1 d . . . . .
H46A H -0.057529 0.300072 0.236182 0.126 Uiso 1 1 calc GR . . . .
H46B H -0.226223 0.314587 0.272789 0.126 Uiso 1 1 calc GR . . . .
H46C H -0.060966 0.315125 0.328862 0.126 Uiso 1 1 calc GR . . . .
O1B O 0.0307(5) 0.54525(18) 0.6288(3) 0.0608(11) Uani 1 1 d . . . . .
O22B O 0.3272(5) 0.50768(16) 0.6247(2) 0.0528(10) Uani 1 1 d . . . . .
O27B O 0.5867(5) 0.52937(16) 0.7205(2) 0.0539(10) Uani 1 1 d . . . . .
N9B N 0.2243(6) 0.66029(19) 0.5350(3) 0.0501(12) Uani 1 1 d . . . . .
N33B N 0.8005(6) 0.4265(2) 0.5326(3) 0.0548(13) Uani 1 1 d . . . . .
N43B N 0.7029(6) 0.5821(2) 0.4585(3) 0.0528(12) Uani 1 1 d . . . . .
C2B C 0.0956(7) 0.5800(2) 0.6052(3) 0.0493(13) Uani 1 1 d . . . . .
C3B C 0.0088(7) 0.6230(3) 0.6029(3) 0.0528(15) Uani 1 1 d . . . . .
C4B C -0.1472(7) 0.6250(3) 0.6361(4) 0.0540(15) Uani 1 1 d . . . . .
H4B H -0.193931 0.598430 0.657783 0.065 Uiso 1 1 calc R . . . .
C5B C -0.2305(8) 0.6659(3) 0.6366(4) 0.0616(17) Uani 1 1 d . . . . .
H5B H -0.333619 0.667267 0.659801 0.074 Uiso 1 1 calc R . . . .
C6B C -0.1670(9) 0.7044(3) 0.6042(4) 0.069(2) Uani 1 1 d . . . . .
H6B H -0.226965 0.731977 0.604991 0.083 Uiso 1 1 calc R . . . .
C7B C -0.0153(8) 0.7037(3) 0.5702(4) 0.0604(16) Uani 1 1 d . . . . .
H7B H 0.027733 0.730419 0.547341 0.072 Uiso 1 1 calc R . . . .
C8B C 0.0740(7) 0.6621(2) 0.5702(4) 0.0515(14) Uani 1 1 d . . . . .
C10B C 0.2831(8) 0.7002(2) 0.4953(4) 0.0582(16) Uani 1 1 d . . . . .
C11B C 0.3757(9) 0.7320(3) 0.5409(6) 0.073(2) Uani 1 1 d . . . . .
H11B H 0.397024 0.728414 0.597499 0.088 Uiso 1 1 calc R . . . .
C12B C 0.4386(10) 0.7712(4) 0.4972(9) 0.101(4) Uani 1 1 d . . . . .
H12B H 0.502338 0.793885 0.525035 0.122 Uiso 1 1 calc R . . . .
C13B C 0.4045(11) 0.7744(4) 0.4184(8) 0.094(3) Uani 1 1 d . . . . .
H13B H 0.445368 0.799894 0.390859 0.112 Uiso 1 1 calc R . . . .
C14B C 0.3156(13) 0.7437(4) 0.3749(6) 0.091(3) Uani 1 1 d . . . . .
H14B H 0.294496 0.747591 0.318349 0.109 Uiso 1 1 calc R . . . .
C15B C 0.2559(9) 0.7065(3) 0.4142(4) 0.0674(18) Uani 1 1 d . . . . .
H15B H 0.193790 0.684553 0.383759 0.081 Uiso 1 1 calc R . . . .
C16B C 0.3175(6) 0.6216(2) 0.5380(3) 0.0463(13) Uani 1 1 d . . . . .
C17B C 0.2623(6) 0.5816(2) 0.5762(3) 0.0461(13) Uani 1 1 d . . . . .
C18B C 0.3727(7) 0.5446(2) 0.5842(3) 0.0477(13) Uani 1 1 d . . . . .
C19B C 0.5276(7) 0.5459(2) 0.5508(3) 0.0475(13) Uani 1 1 d . . . . .
C20B C 0.5661(7) 0.5833(2) 0.5020(4) 0.0505(14) Uani 1 1 d . . . . .
C21B C 0.4649(7) 0.6219(2) 0.4993(4) 0.0514(14) Uani 1 1 d . . . . .
H21B H 0.496546 0.648277 0.471068 0.062 Uiso 1 1 calc R . . . .
C23B C 0.2541(10) 0.4709(3) 0.5777(5) 0.073(2) Uani 1 1 d . . . . .
H23D H 0.332937 0.459199 0.540505 0.110 Uiso 1 1 calc GR . . . .
H23E H 0.157031 0.482015 0.546658 0.110 Uiso 1 1 calc GR . . . .
H23F H 0.222878 0.446482 0.613956 0.110 Uiso 1 1 calc GR . . . .
C24B C 0.6449(6) 0.5085(2) 0.5587(3) 0.0475(13) Uani 1 1 d . . . . .
C25B C 0.6581(7) 0.4755(2) 0.6213(4) 0.0531(14) Uani 1 1 d . . . . .
C26B C 0.6121(7) 0.4851(2) 0.7021(4) 0.0525(14) Uani 1 1 d . . . . .
C28B C 0.5211(9) 0.5387(3) 0.7970(4) 0.0679(19) Uani 1 1 d . . . . .
H28D H 0.489047 0.570710 0.799296 0.102 Uiso 1 1 calc GR . . . .
H28E H 0.603894 0.532241 0.840406 0.102 Uiso 1 1 calc GR . . . .
H28F H 0.425290 0.519410 0.803654 0.102 Uiso 1 1 calc GR . . . .
C29B C 0.6064(9) 0.4503(3) 0.7573(4) 0.0599(16) Uani 1 1 d . . . . .
H29B H 0.571060 0.455620 0.810100 0.072 Uiso 1 1 calc R . . . .
C30B C 0.6548(10) 0.4064(3) 0.7331(5) 0.072(2) Uani 1 1 d . . . . .
H30B H 0.642830 0.381929 0.769628 0.087 Uiso 1 1 calc R . . . .
C31B C 0.7165(8) 0.3974(3) 0.6617(4) 0.0647(18) Uani 1 1 d . . . . .
H31B H 0.752215 0.367669 0.649124 0.078 Uiso 1 1 calc R . . . .
C32B C 0.7270(7) 0.4330(2) 0.6061(4) 0.0563(15) Uani 1 1 d . . . . .
C34B C 0.8536(8) 0.3805(3) 0.5111(5) 0.0649(18) Uani 1 1 d . . . . .
H34C H 0.853787 0.378153 0.451551 0.078 Uiso 1 1 calc R . . . .
H34D H 0.773272 0.358238 0.529714 0.078 Uiso 1 1 calc R . . . .
C35B C 1.0223(8) 0.3676(3) 0.5471(5) 0.0655(18) Uani 1 1 d . . . . .
H35C H 1.104570 0.388091 0.525002 0.079 Uiso 1 1 calc R . . . .
H35D H 1.025440 0.372036 0.606373 0.079 Uiso 1 1 calc R . . . .
C36B C 1.0657(10) 0.3195(3) 0.5292(6) 0.083(2) Uani 1 1 d . . . . .
H36D H 1.045323 0.313547 0.471281 0.125 Uiso 1 1 calc GR . . . .
H36E H 0.998751 0.298941 0.560107 0.125 Uiso 1 1 calc GR . . . .
H36F H 1.181327 0.314312 0.544365 0.125 Uiso 1 1 calc GR . . . .
C37B C 0.8348(7) 0.4621(3) 0.4844(4) 0.0561(15) Uani 1 1 d . . . . .
C38B C 0.7525(7) 0.5045(2) 0.4961(4) 0.0499(14) Uani 1 1 d . . . . .
C39B C 0.9409(9) 0.4587(3) 0.4214(4) 0.0656(19) Uani 1 1 d . . . . .
H39B H 0.993261 0.430571 0.411587 0.079 Uiso 1 1 calc R . . . .
C40B C 0.9695(8) 0.4956(3) 0.3739(4) 0.068(2) Uani 1 1 d . . . . .
H40B H 1.043283 0.492765 0.332018 0.081 Uiso 1 1 calc R . . . .
C41B C 0.8933(8) 0.5373(3) 0.3852(4) 0.0663(19) Uani 1 1 d . . . . .
H41B H 0.918023 0.562574 0.352364 0.080 Uiso 1 1 calc R . . . .
C42B C 0.7804(7) 0.5420(3) 0.4450(4) 0.0528(14) Uani 1 1 d . . . . .
C44B C 0.7581(9) 0.6245(3) 0.4201(4) 0.0601(16) Uani 1 1 d . . . . .
H44C H 0.876586 0.622122 0.412554 0.072 Uiso 1 1 calc R . . . .
H44D H 0.741764 0.650202 0.457434 0.072 Uiso 1 1 calc R . . . .
C45B C 0.6727(10) 0.6351(3) 0.3406(4) 0.076(2) Uani 1 1 d . . . . .
H45C H 0.553340 0.632482 0.345276 0.091 Uiso 1 1 calc R . . . .
H45D H 0.705543 0.612840 0.299834 0.091 Uiso 1 1 calc R . . . .
C46B C 0.7138(15) 0.6831(4) 0.3127(6) 0.106(4) Uani 1 1 d . . . . .
H46D H 0.642699 0.691185 0.265419 0.159 Uiso 1 1 calc GR . . . .
H46E H 0.828041 0.684218 0.298446 0.159 Uiso 1 1 calc GR . . . .
H46F H 0.697104 0.704752 0.356493 0.159 Uiso 1 1 calc GR . . . .

loop_
_atom_site_aniso_label
_atom_site_aniso_U_11
_atom_site_aniso_U_22
_atom_site_aniso_U_33
_atom_site_aniso_U_23
_atom_site_aniso_U_13
_atom_site_aniso_U_12
P1 0.0711(12) 0.114(2) 0.0827(14) -0.0228(14) 0.0144(10) -0.0031(13)
F1 0.107(12) 0.085(11) 0.088(8) 0.016(8) 0.005(8) 0.016(10)
F1AA 0.107(13) 0.097(8) 0.149(15) -0.019(9) 0.016(12) 0.010(9)
F1B 0.213(16) 0.32(2) 0.089(7) -0.066(9) 0.045(8) -0.191(15)
F2B 0.187(18) 0.27(2) 0.45(3) -0.15(2) 0.10(2) 0.072(16)
F3 0.165(16) 0.082(8) 0.060(7) 0.000(6) 0.019(8) 0.032(9)
F3B 0.180(17) 0.27(2) 0.201(17) 0.002(17) 0.006(14) -0.143(18)
F4 0.124(12) 0.121(12) 0.060(6) -0.044(6) 0.052(7) -0.031(9)
F4B 0.178(16) 0.35(3) 0.200(16) -0.06(2) 0.007(15) 0.169(18)
F5 0.068(6) 0.179(18) 0.060(7) 0.022(10) 0.012(5) -0.011(8)
F5B 0.183(17) 0.214(18) 0.227(18) -0.057(15) -0.046(14) -0.099(15)
F6 0.077(6) 0.125(15) 0.122(12) 0.011(12) 0.039(7) 0.017(8)
F6B 0.132(13) 0.53(4) 0.117(10) 0.079(15) -0.043(9) -0.018(16)
P2 0.0493(8) 0.0740(12) 0.0527(8) -0.0017(8) 0.0038(6) 0.0037(8)
F7 0.085(3) 0.095(4) 0.057(2) 0.003(2) -0.0003(18) 0.010(3)
F8 0.100(3) 0.103(4) 0.058(2) 0.007(2) -0.009(2) -0.007(3)
F9 0.056(7) 0.13(2) 0.083(10) 0.009(13) -0.004(6) -0.029(9)
F9B 0.081(7) 0.21(2) 0.101(6) -0.014(9) 0.015(5) 0.065(11)
F10 0.12(2) 0.068(7) 0.067(7) 0.005(6) 0.026(9) 0.014(8)
F10B 0.135(13) 0.079(7) 0.082(5) -0.011(4) 0.000(6) -0.042(8)
F11 0.063(6) 0.11(2) 0.083(9) 0.012(11) -0.003(6) -0.014(8)
F11B 0.078(7) 0.178(19) 0.118(7) -0.015(9) 0.006(5) 0.065(11)
F12 0.111(19) 0.059(8) 0.099(10) -0.002(7) -0.003(10) 0.010(8)
F12B 0.20(2) 0.123(10) 0.084(6) 0.020(7) -0.037(9) -0.093(13)
O1 0.053(2) 0.062(3) 0.074(3) 0.006(2) 0.014(2) -0.006(2)
O22 0.055(2) 0.049(2) 0.048(2) 0.0057(19) 0.0014(17) -0.0114(19)
O27 0.059(2) 0.057(3) 0.040(2) -0.0046(19) 0.0082(16) -0.007(2)
N9 0.065(3) 0.050(3) 0.054(3) -0.001(2) 0.014(2) 0.003(3)
N33 0.066(3) 0.052(3) 0.050(3) -0.007(2) 0.007(2) 0.005(3)
N43 0.059(3) 0.054(3) 0.040(2) 0.002(2) 0.008(2) -0.004(2)
C2 0.052(3) 0.068(4) 0.041(3) 0.005(3) 0.010(2) -0.003(3)
C3 0.054(3) 0.057(4) 0.040(3) -0.002(3) 0.003(2) -0.001(3)
C4 0.055(3) 0.091(6) 0.046(3) 0.002(3) 0.005(2) -0.001(4)
C5 0.059(4) 0.078(5) 0.065(4) -0.006(4) 0.016(3) 0.005(4)
C6 0.063(4) 0.079(6) 0.069(4) -0.001(4) 0.010(3) 0.014(4)
C7 0.073(4) 0.060(5) 0.065(4) -0.004(3) 0.000(3) 0.008(3)
C8 0.061(3) 0.056(4) 0.048(3) 0.000(3) 0.012(3) 0.008(3)
C10 0.066(4) 0.051(4) 0.062(4) 0.013(3) 0.019(3) 0.004(3)
C11 0.076(4) 0.064(5) 0.073(4) -0.004(4) 0.011(3) 0.001(4)
C12 0.086(5) 0.058(5) 0.107(7) 0.004(5) 0.017(5) -0.011(4)
C13 0.120(8) 0.052(5) 0.118(8) 0.007(5) 0.027(6) 0.000(5)
C14 0.159(10) 0.093(8) 0.073(5) 0.041(5) 0.020(6) 0.000(7)
C15 0.082(5) 0.075(5) 0.056(4) 0.009(4) 0.013(3) -0.012(4)
C16 0.061(3) 0.054(4) 0.038(3) 0.003(3) 0.006(2) -0.001(3)
C17 0.049(3) 0.056(4) 0.042(3) -0.002(3) 0.008(2) -0.005(3)
C18 0.045(3) 0.056(4) 0.034(2) 0.004(2) 0.000(2) -0.003(2)
C19 0.057(3) 0.053(4) 0.034(2) -0.001(2) 0.006(2) -0.003(3)
C20 0.051(3) 0.057(4) 0.032(2) 0.002(2) 0.002(2) -0.006(3)
C21 0.062(3) 0.052(4) 0.048(3) 0.005(3) 0.015(2) -0.003(3)
C23 0.083(5) 0.050(4) 0.078(4) -0.004(4) 0.007(4) -0.014(4)
C24 0.048(3) 0.055(4) 0.043(3) 0.003(3) -0.001(2) -0.006(3)
C25 0.053(3) 0.051(4) 0.045(3) 0.001(3) -0.005(2) -0.008(3)
C26 0.052(3) 0.050(4) 0.048(3) 0.005(3) -0.002(2) -0.003(3)
C28 0.070(4) 0.083(5) 0.047(3) -0.016(4) 0.016(3) -0.020(4)
C29 0.089(5) 0.059(4) 0.047(3) 0.004(3) 0.016(3) -0.002(4)
C30 0.107(6) 0.053(4) 0.058(4) 0.012(3) 0.005(4) 0.003(4)
C31 0.106(6) 0.053(4) 0.059(4) 0.010(3) 0.007(4) 0.003(4)
C32 0.063(3) 0.051(4) 0.049(3) 0.003(3) 0.001(3) 0.000(3)
C34 0.084(5) 0.057(5) 0.064(4) -0.003(3) 0.010(3) 0.001(4)
C35 0.099(6) 0.054(5) 0.078(5) 0.000(4) 0.013(4) 0.017(4)
C36 0.116(8) 0.064(6) 0.139(9) 0.000(6) 0.033(7) 0.019(6)
C37 0.049(3) 0.062(4) 0.040(3) -0.004(3) 0.000(2) 0.003(3)
C38 0.047(3) 0.054(4) 0.041(3) -0.005(3) 0.002(2) 0.001(3)
C39 0.056(3) 0.078(5) 0.046(3) -0.004(3) 0.007(2) 0.007(3)
C40 0.069(4) 0.087(6) 0.048(3) -0.001(4) 0.012(3) 0.009(4)
C41 0.061(3) 0.061(4) 0.051(3) 0.010(3) 0.010(3) 0.003(3)
C42 0.048(3) 0.055(4) 0.039(3) -0.001(3) 0.003(2) -0.001(3)
C44 0.055(3) 0.056(4) 0.042(3) 0.004(3) 0.010(2) -0.010(3)
C45 0.071(4) 0.079(5) 0.050(3) 0.012(3) 0.008(3) 0.001(4)
C46 0.111(6) 0.074(6) 0.069(5) 0.028(4) 0.021(4) 0.010(5)
O1B 0.054(2) 0.066(3) 0.063(3) 0.008(2) 0.0129(19) -0.006(2)
O22B 0.055(2) 0.052(3) 0.051(2) -0.0033(19) -0.0018(17) -0.0039(19)
O27B 0.058(2) 0.060(3) 0.043(2) -0.0089(19) -0.0018(17) -0.002(2)
N9B 0.047(2) 0.051(3) 0.054(3) -0.001(2) 0.011(2) 0.003(2)
N33B 0.053(3) 0.055(3) 0.055(3) -0.011(3) -0.009(2) 0.003(2)
N43B 0.051(3) 0.058(3) 0.050(3) -0.007(2) 0.008(2) 0.001(2)
C2B 0.050(3) 0.056(4) 0.041(3) -0.006(3) -0.002(2) -0.007(3)
C3B 0.051(3) 0.066(4) 0.042(3) -0.010(3) 0.007(2) 0.002(3)
C4B 0.042(3) 0.072(4) 0.049(3) -0.009(3) 0.003(2) 0.002(3)
C5B 0.054(3) 0.077(5) 0.054(3) -0.005(3) 0.011(3) 0.005(3)
C6B 0.067(4) 0.081(5) 0.059(4) -0.018(4) 0.006(3) 0.017(4)
C7B 0.055(3) 0.057(4) 0.070(4) -0.008(3) 0.009(3) 0.000(3)
C8B 0.041(3) 0.067(4) 0.046(3) -0.012(3) 0.003(2) -0.007(3)
C10B 0.051(3) 0.051(4) 0.073(4) -0.009(3) 0.010(3) 0.001(3)
C11B 0.070(4) 0.056(5) 0.095(5) -0.021(4) 0.007(4) -0.006(3)
C12B 0.055(4) 0.064(6) 0.184(12) -0.033(7) -0.002(6) 0.005(4)
C13B 0.065(5) 0.076(6) 0.142(9) 0.019(7) 0.020(5) 0.005(4)
C14B 0.102(6) 0.078(6) 0.094(6) 0.023(5) 0.020(5) 0.016(5)
C15B 0.074(4) 0.062(5) 0.067(4) 0.008(4) 0.010(3) 0.003(4)
C16B 0.041(3) 0.047(3) 0.050(3) -0.007(3) 0.000(2) -0.003(2)
C17B 0.042(3) 0.059(4) 0.037(2) -0.004(2) 0.000(2) -0.003(3)
C18B 0.052(3) 0.052(4) 0.039(3) -0.005(3) 0.002(2) -0.006(3)
C19B 0.043(3) 0.052(4) 0.047(3) -0.005(3) 0.004(2) 0.002(3)
C20B 0.048(3) 0.055(4) 0.048(3) -0.009(3) 0.005(2) 0.000(3)
C21B 0.045(3) 0.054(4) 0.056(3) 0.000(3) 0.009(2) 0.002(3)
C23B 0.077(4) 0.070(5) 0.074(4) -0.024(4) 0.014(4) -0.027(4)
C24B 0.041(3) 0.056(4) 0.045(3) -0.012(3) -0.007(2) -0.002(2)
C25B 0.052(3) 0.058(4) 0.050(3) -0.009(3) 0.000(2) -0.003(3)
C26B 0.052(3) 0.051(4) 0.054(3) -0.004(3) -0.001(2) 0.000(3)
C28B 0.065(4) 0.081(6) 0.058(4) -0.005(4) 0.014(3) -0.006(4)
C29B 0.067(4) 0.062(4) 0.050(3) 0.004(3) 0.002(3) -0.002(3)
C30B 0.079(5) 0.062(5) 0.076(5) 0.003(4) 0.000(4) -0.005(4)
C31B 0.059(3) 0.064(5) 0.070(4) -0.007(4) -0.013(3) -0.001(3)
C32B 0.053(3) 0.054(4) 0.060(3) -0.007(3) -0.007(3) 0.000(3)
C34B 0.067(4) 0.056(4) 0.071(4) -0.023(3) 0.001(3) 0.005(3)
C35B 0.050(3) 0.060(4) 0.085(5) -0.009(4) -0.005(3) 0.010(3)
C36B 0.076(5) 0.059(5) 0.113(7) -0.006(5) 0.000(4) -0.001(4)
C37B 0.050(3) 0.063(4) 0.054(3) -0.012(3) -0.009(2) 0.004(3)
C38B 0.048(3) 0.053(4) 0.049(3) -0.012(3) 0.001(2) 0.001(3)
C39B 0.064(4) 0.071(5) 0.061(4) -0.022(4) 0.002(3) 0.006(3)
C40B 0.060(4) 0.086(6) 0.058(4) -0.014(4) 0.013(3) 0.015(4)
C41B 0.059(4) 0.085(6) 0.055(3) -0.017(4) 0.010(3) 0.002(4)
C42B 0.048(3) 0.062(4) 0.049(3) -0.005(3) 0.001(2) 0.002(3)
C44B 0.068(4) 0.061(4) 0.053(3) -0.001(3) 0.013(3) 0.003(3)
C45B 0.085(5) 0.091(6) 0.053(4) -0.011(4) 0.010(3) 0.017(5)
C46B 0.130(8) 0.099(8) 0.093(7) 0.036(6) 0.038(6) 0.030(7)

loop_
_atom_type_symbol
_atom_type_description
_atom_type_scat_dispersion_real
_atom_type_scat_dispersion_imag
_atom_type_scat_source
C C 0.0181 0.0091 'International Tables Vol C Tables 4.2.6.8 and 6.1.1.4'
H H 0.0000 0.0000 'International Tables Vol C Tables 4.2.6.8 and 6.1.1.4'
F F 0.0727 0.0534 'International Tables Vol C Tables 4.2.6.8 and 6.1.1.4'
N N 0.0311 0.0180 'International Tables Vol C Tables 4.2.6.8 and 6.1.1.4'
O O 0.0492 0.0322 'International Tables Vol C Tables 4.2.6.8 and 6.1.1.4'
P P 0.2955 0.4335 'International Tables Vol C Tables 4.2.6.8 and 6.1.1.4'

loop_
_exptl_crystal_face_index_h
_exptl_crystal_face_index_k
_exptl_crystal_face_index_l
_exptl_crystal_face_perp_dist
0 1 0 0.0275
0 -1 0 0.0155
-1 -1 -1 0.1173
0 -1 2 0.1194
0 1 -2 0.1229
2 2 1 0.2951

loop_
_geom_angle_atom_site_label_1
_geom_angle_atom_site_label_2
_geom_angle_atom_site_label_3
_geom_angle
F1 P1 F1AA 88.4(11)
F1 P1 F4 179.6(11)
F2B P1 F1B 94.6(11)
F2B P1 F3B 86.2(11)
F2B P1 F6B 86.2(12)
F3 P1 F1 89.3(8)
F3 P1 F1AA 176.3(10)
F3 P1 F4 90.9(8)
F3 P1 F5 92.5(10)
F3B P1 F1B 91.7(9)
F3B P1 F6B 86.5(10)
F4 P1 F1AA 91.3(10)
F4B P1 F1B 88.1(11)
F4B P1 F2B 177.1(13)
F4B P1 F3B 92.7(11)
F4B P1 F5B 88.8(12)
F4B P1 F6B 91.1(11)
F5 P1 F1 89.7(9)
F5 P1 F1AA 84.5(9)
F5 P1 F4 90.0(8)
F5B P1 F1B 91.5(9)
F5B P1 F2B 92.1(11)
F5B P1 F3B 176.5(11)
F5B P1 F6B 90.4(10)
F6 P1 F1 90.4(10)
F6 P1 F1AA 90.3(9)
F6 P1 F3 92.7(10)
F6 P1 F4 89.9(9)
F6 P1 F5 174.8(11)
F6B P1 F1B 178.0(10)
F7 P2 F10B 91.4(4)
F7 P2 F11 90.0(6)
F8 P2 F7 178.3(3)
F8 P2 F10B 87.6(4)
F8 P2 F11 90.3(6)
F9 P2 F7 90.7(6)
F9 P2 F8 89.0(6)
F9 P2 F10 91.9(9)
F9 P2 F11 178.9(10)
F9 P2 F12 91.8(9)
F9B P2 F7 90.2(4)
F9B P2 F8 88.4(4)
F9B P2 F10B 89.5(6)
F9B P2 F12B 89.6(6)
F10 P2 F7 88.0(5)
F10 P2 F8 90.3(5)
F10 P2 F11 88.9(9)
F11B P2 F7 90.4(4)
F11B P2 F8 91.0(4)
F11B P2 F9B 179.3(6)
F11B P2 F10B 90.1(6)
F11B P2 F12B 90.7(7)
F12 P2 F7 90.1(6)
F12 P2 F8 91.7(6)
F12 P2 F10 175.8(9)
F12 P2 F11 87.4(9)
F12B P2 F7 90.0(4)
F12B P2 F8 91.0(4)
F12B P2 F10B 178.4(6)
C18 O22 C23 114.9(5)
C26 O27 C28 117.5(5)
C8 N9 C10 118.3(6)
C16 N9 C8 123.0(6)
C16 N9 C10 118.6(5)
C32 N33 C34 120.5(6)
C32 N33 C37 120.3(6)
C37 N33 C34 119.2(5)
C20 N43 C42 120.5(5)
C20 N43 C44 119.6(5)
C42 N43 C44 119.8(5)
O1 C2 C3 120.4(5)
O1 C2 C17 124.4(6)
C17 C2 C3 115.2(6)
C4 C3 C2 119.0(7)
C4 C3 C8 119.8(7)
C8 C3 C2 121.2(5)
C3 C4 H4 119.8
C5 C4 C3 120.4(8)
C5 C4 H4 119.8
C4 C5 H5 120.4
C4 C5 C6 119.2(6)
C6 C5 H5 120.4
C5 C6 H6 119.4
C7 C6 C5 121.1(8)
C7 C6 H6 119.4
C6 C7 H7 119.7
C6 C7 C8 120.6(8)
C8 C7 H7 119.7
N9 C8 C3 119.4(6)
C7 C8 N9 121.8(7)
C7 C8 C3 118.8(6)
C11 C10 N9 118.8(7)
C11 C10 C15 122.5(7)
C15 C10 N9 118.7(7)
C10 C11 H11 120.1
C12 C11 C10 119.9(8)
C12 C11 H11 120.1
C11 C12 H12 119.8
C11 C12 C13 120.5(9)
C13 C12 H12 119.8
C12 C13 H13 120.2
C14 C13 C12 119.5(9)
C14 C13 H13 120.2
C13 C14 H14 118.7
C13 C14 C15 122.6(9)
C15 C14 H14 118.7
C10 C15 H15 122.5
C14 C15 C10 115.0(8)
C14 C15 H15 122.5
N9 C16 C17 120.2(5)
N9 C16 C21 119.7(6)
C21 C16 C17 120.1(6)
C16 C17 C2 119.9(6)
C18 C17 C2 122.4(6)
C18 C17 C16 117.6(5)
O22 C18 C17 119.7(5)
O22 C18 C19 117.6(5)
C17 C18 C19 122.7(6)
C18 C19 C20 117.0(6)
C18 C19 C24 124.5(6)
C20 C19 C24 118.2(5)
N43 C20 C19 119.3(6)
C21 C20 N43 121.1(5)
C21 C20 C19 119.6(5)
C16 C21 H21 119.1
C20 C21 C16 121.8(6)
C20 C21 H21 119.1
O22 C23 H23A 109.5
O22 C23 H23B 109.5
O22 C23 H23C 109.5
H23A C23 H23B 109.5
H23A C23 H23C 109.5
H23B C23 H23C 109.5
C25 C24 C19 125.4(5)
C38 C24 C19 116.1(5)
C38 C24 C25 118.4(6)
C24 C25 C26 125.7(6)
C24 C25 C32 117.3(5)
C26 C25 C32 116.9(6)
O27 C26 C25 113.5(5)
O27 C26 C29 124.3(6)
C29 C26 C25 122.0(7)
O27 C28 H28A 109.5
O27 C28 H28B 109.5
O27 C28 H28C 109.5
H28A C28 H28B 109.5
H28A C28 H28C 109.5
H28B C28 H28C 109.5
C26 C29 H29 120.5
C26 C29 C30 118.9(6)
C30 C29 H29 120.5
C29 C30 H30 119.0
C31 C30 C29 122.0(7)
C31 C30 H30 119.0
C30 C31 H31 120.0
C30 C31 C32 120.0(8)
C32 C31 H31 120.0
N33 C32 C25 120.1(6)
N33 C32 C31 121.1(7)
C31 C32 C25 118.7(6)
N33 C34 H34A 108.9
N33 C34 H34B 108.9
N33 C34 C35 113.4(7)
H34A C34 H34B 107.7
C35 C34 H34A 108.9
C35 C34 H34B 108.9
C34 C35 H35A 109.5
C34 C35 H35B 109.5
H35A C35 H35B 108.0
C36 C35 C34 110.9(9)
C36 C35 H35A 109.5
C36 C35 H35B 109.5
C35 C36 H36A 109.5
C35 C36 H36B 109.5
C35 C36 H36C 109.5
H36A C36 H36B 109.5
H36A C36 H36C 109.5
H36B C36 H36C 109.5
N33 C37 C38 118.9(5)
N33 C37 C39 122.1(6)
C39 C37 C38 119.0(6)
C24 C38 C37 119.3(6)
C24 C38 C42 121.2(6)
C42 C38 C37 119.5(5)
C37 C39 H39 120.5
C40 C39 C37 119.0(7)
C40 C39 H39 120.5
C39 C40 H40 118.1
C39 C40 C41 123.8(6)
C41 C40 H40 118.1
C40 C41 H41 121.0
C40 C41 C42 118.0(6)
C42 C41 H41 121.0
N43 C42 C38 118.0(5)
C41 C42 N43 121.3(6)
C41 C42 C38 120.7(6)
N43 C44 H44A 108.6
N43 C44 H44B 108.6
N43 C44 C45 114.8(5)
H44A C44 H44B 107.6
C45 C44 H44A 108.6
C45 C44 H44B 108.6
C44 C45 H45A 109.6
C44 C45 H45B 109.6
H45A C45 H45B 108.2
C46 C45 C44 110.1(7)
C46 C45 H45A 109.6
C46 C45 H45B 109.6
C45 C46 H46A 109.5
C45 C46 H46B 109.5
C45 C46 H46C 109.5
H46A C46 H46B 109.5
H46A C46 H46C 109.5
H46B C46 H46C 109.5
C18B O22B C23B 117.2(5)
C26B O27B C28B 117.0(6)
C8B N9B C10B 119.1(5)
C16B N9B C8B 121.3(6)
C16B N9B C10B 119.5(5)
C32B N33B C34B 118.8(6)
C37B N33B C32B 121.4(6)
C37B N33B C34B 119.6(6)
C20B N43B C44B 118.9(6)
C42B N43B C20B 120.8(6)
C42B N43B C44B 120.2(5)
O1B C2B C3B 120.9(6)
O1B C2B C17B 123.9(6)
C3B C2B C17B 115.1(6)
C4B C3B C2B 118.4(6)
C8B C3B C2B 122.1(5)
C8B C3B C4B 119.4(6)
C3B C4B H4B 120.2
C5B C4B C3B 119.5(7)
C5B C4B H4B 120.2
C4B C5B H5B 119.4
C6B C5B C4B 121.2(6)
C6B C5B H5B 119.4
C5B C6B H6B 119.5
C5B C6B C7B 120.9(7)
C7B C6B H6B 119.5
C6B C7B H7B 120.6
C6B C7B C8B 118.9(7)
C8B C7B H7B 120.6
N9B C8B C7B 119.9(6)
C3B C8B N9B 120.1(6)
C3B C8B C7B 120.0(5)
C11B C10B N9B 118.9(7)
C15B C10B N9B 121.3(7)
C15B C10B C11B 119.7(8)
C10B C11B H11B 121.5
C10B C11B C12B 117.0(9)
C12B C11B H11B 121.5
C11B C12B H12B 120.7
C13B C12B C11B 118.6(9)
C13B C12B H12B 120.7
C12B C13B H13B 117.9
C12B C13B C14B 124.2(10)
C14B C13B H13B 117.9
C13B C14B H14B 120.8
C13B C14B C15B 118.4(10)
C15B C14B H14B 120.8
C10B C15B C14B 122.1(9)
C10B C15B H15B 118.9
C14B C15B H15B 118.9
N9B C16B C17B 120.8(5)
N9B C16B C21B 118.2(6)
C21B C16B C17B 120.9(6)
C16B C17B C2B 119.8(6)
C18B C17B C2B 122.9(6)
C18B C17B C16B 117.3(5)
O22B C18B C17B 118.4(5)
O22B C18B C19B 119.8(6)
C19B C18B C17B 121.8(6)
C18B C19B C24B 123.2(6)
C20B C19B C18B 118.6(6)
C20B C19B C24B 118.0(5)
N43B C20B C19B 119.9(6)
N43B C20B C21B 120.3(6)
C21B C20B C19B 119.8(5)
C16B C21B C20B 120.2(6)
C16B C21B H21B 119.9
C20B C21B H21B 119.9
O22B C23B H23D 109.5
O22B C23B H23E 109.5
O22B C23B H23F 109.5
H23D C23B H23E 109.5
H23D C23B H23F 109.5
H23E C23B H23F 109.5
C25B C24B C19B 127.0(5)
C38B C24B C19B 115.8(6)
C38B C24B C25B 117.2(6)
C24B C25B C26B 122.2(6)
C32B C25B C24B 119.5(6)
C32B C25B C26B 118.1(6)
O27B C26B C25B 116.7(6)
O27B C26B C29B 123.5(6)
C29B C26B C25B 119.6(6)
O27B C28B H28D 109.5
O27B C28B H28E 109.5
O27B C28B H28F 109.5
H28D C28B H28E 109.5
H28D C28B H28F 109.5
H28E C28B H28F 109.5
C26B C29B H29B 121.0
C26B C29B C30B 118.0(6)
C30B C29B H29B 121.0
C29B C30B H30B 118.1
C31B C30B C29B 123.8(8)
C31B C30B H30B 118.1
C30B C31B H31B 120.9
C30B C31B C32B 118.3(8)
C32B C31B H31B 120.9
C25B C32B N33B 118.3(6)
C31B C32B N33B 121.1(6)
C31B C32B C25B 120.6(6)
N33B C34B H34C 108.7
N33B C34B H34D 108.7
N33B C34B C35B 114.1(6)
H34C C34B H34D 107.6
C35B C34B H34C 108.7
C35B C34B H34D 108.7
C34B C35B H35C 109.2
C34B C35B H35D 109.2
H35C C35B H35D 107.9
C36B C35B C34B 112.2(7)
C36B C35B H35C 109.2
C36B C35B H35D 109.2
C35B C36B H36D 109.5
C35B C36B H36E 109.5
C35B C36B H36F 109.5
H36D C36B H36E 109.5
H36D C36B H36F 109.5
H36E C36B H36F 109.5
N33B C37B C38B 118.4(6)
N33B C37B C39B 122.8(7)
C39B C37B C38B 118.8(7)
C24B C38B C37B 119.5(6)
C24B C38B C42B 120.4(6)
C42B C38B C37B 120.1(5)
C37B C39B H39B 119.9
C40B C39B C37B 120.3(7)
C40B C39B H39B 119.9
C39B C40B H40B 119.1
C39B C40B C41B 121.9(6)
C41B C40B H40B 119.1
C40B C41B H41B 120.0
C40B C41B C42B 120.1(8)
C42B C41B H41B 120.0
N43B C42B C38B 118.9(5)
N43B C42B C41B 122.2(7)
C41B C42B C38B 118.8(7)
N43B C44B H44C 108.6
N43B C44B H44D 108.6
N43B C44B C45B 114.6(7)
H44C C44B H44D 107.6
C45B C44B H44C 108.6
C45B C44B H44D 108.6
C44B C45B H45C 109.4
C44B C45B H45D 109.4
C44B C45B C46B 111.1(8)
H45C C45B H45D 108.0
C46B C45B H45C 109.4
C46B C45B H45D 109.4
C45B C46B H46D 109.5
C45B C46B H46E 109.5
C45B C46B H46F 109.5
H46D C46B H46E 109.5
H46D C46B H46F 109.5
H46E C46B H46F 109.5

loop_
_geom_bond_atom_site_label_1
_geom_bond_atom_site_label_2
_geom_bond_distance
P1 F1 1.583(13)
P1 F1AA 1.597(13)
P1 F1B 1.627(12)
P1 F2B 1.584(13)
P1 F3 1.552(12)
P1 F3B 1.596(12)
P1 F4 1.584(11)
P1 F4B 1.528(12)
P1 F5 1.564(12)
P1 F5B 1.542(12)
P1 F6 1.545(12)
P1 F6B 1.624(12)
P2 F7 1.585(4)
P2 F8 1.577(4)
P2 F9 1.509(15)
P2 F9B 1.558(8)
P2 F10 1.550(14)
P2 F10B 1.586(8)
P2 F11 1.604(13)
P2 F11B 1.530(7)
P2 F12 1.542(15)
P2 F12B 1.567(9)
O1 C2 1.236(8)
O22 C18 1.376(7)
O22 C23 1.423(9)
O27 C26 1.335(8)
O27 C28 1.451(7)
N9 C8 1.398(8)
N9 C10 1.460(8)
N9 C16 1.367(8)
N33 C32 1.378(8)
N33 C34 1.475(10)
N33 C37 1.381(9)
N43 C20 1.380(7)
N43 C42 1.396(8)
N43 C44 1.462(8)
C2 C3 1.481(10)
C2 C17 1.474(8)
C3 C4 1.399(8)
C3 C8 1.403(10)
C4 H4 0.9500
C4 C5 1.387(11)
C5 H5 0.9500
C5 C6 1.387(12)
C6 H6 0.9500
C6 C7 1.371(10)
C7 H7 0.9500
C7 C8 1.395(10)
C10 C11 1.382(11)
C10 C15 1.414(10)
C11 H11 0.9500
C11 C12 1.364(12)
C12 H12 0.9500
C12 C13 1.382(15)
C13 H13 0.9500
C13 C14 1.380(16)
C14 H14 0.9500
C14 C15 1.410(12)
C15 H15 0.9500
C16 C17 1.421(9)
C16 C21 1.390(8)
C17 C18 1.397(9)
C18 C19 1.420(8)
C19 C20 1.430(9)
C19 C24 1.442(9)
C20 C21 1.380(9)
C21 H21 0.9500
C23 H23A 0.9800
C23 H23B 0.9800
C23 H23C 0.9800
C24 C25 1.421(8)
C24 C38 1.405(8)
C25 C26 1.423(8)
C25 C32 1.442(9)
C26 C29 1.346(9)
C28 H28A 0.9800
C28 H28B 0.9800
C28 H28C 0.9800
C29 H29 0.9500
C29 C30 1.397(11)
C30 H30 0.9500
C30 C31 1.367(11)
C31 H31 0.9500
C31 C32 1.395(10)
C34 H34A 0.9900
C34 H34B 0.9900
C34 C35 1.519(12)
C35 H35A 0.9900
C35 H35B 0.9900
C35 C36 1.518(12)
C36 H36A 0.9800
C36 H36B 0.9800
C36 H36C 0.9800
C37 C38 1.436(9)
C37 C39 1.406(8)
C38 C42 1.407(9)
C39 H39 0.9500
C39 C40 1.366(11)
C40 H40 0.9500
C40 C41 1.394(11)
C41 H41 0.9500
C41 C42 1.395(8)
C44 H44A 0.9900
C44 H44B 0.9900
C44 C45 1.531(9)
C45 H45A 0.9900
C45 H45B 0.9900
C45 C46 1.524(12)
C46 H46A 0.9800
C46 H46B 0.9800
C46 H46C 0.9800
O1B C2B 1.226(8)
O22B C18B 1.341(8)
O22B C23B 1.444(8)
O27B C26B 1.357(8)
O27B C28B 1.430(8)
N9B C8B 1.395(7)
N9B C10B 1.442(9)
N9B C16B 1.371(8)
N33B C32B 1.402(8)
N33B C34B 1.474(9)
N33B C37B 1.357(9)
N43B C20B 1.370(7)
N43B C42B 1.364(9)
N43B C44B 1.483(9)
C2B C3B 1.453(10)
C2B C17B 1.476(8)
C3B C4B 1.423(8)
C3B C8B 1.390(10)
C4B H4B 0.9500
C4B C5B 1.384(10)
C5B H5B 0.9500
C5B C6B 1.369(12)
C6B H6B 0.9500
C6B C7B 1.395(9)
C7B H7B 0.9500
C7B C8B 1.426(10)
C10B C11B 1.400(10)
C10B C15B 1.364(10)
C11B H11B 0.9500
C11B C12B 1.472(15)
C12B H12B 0.9500
C12B C13B 1.324(16)
C13B H13B 0.9500
C13B C14B 1.344(16)
C14B H14B 0.9500
C14B C15B 1.377(12)
C15B H15B 0.9500
C16B C17B 1.421(9)
C16B C21B 1.401(8)
C17B C18B 1.417(9)
C18B C19B 1.415(8)
C19B C20B 1.413(9)
C19B C24B 1.463(9)
C20B C21B 1.406(9)
C21B H21B 0.9500
C23B H23D 0.9800
C23B H23E 0.9800
C23B H23F 0.9800
C24B C25B 1.421(9)
C24B C38B 1.404(8)
C25B C26B 1.438(9)
C25B C32B 1.402(10)
C26B C29B 1.375(10)
C28B H28D 0.9800
C28B H28E 0.9800
C28B H28F 0.9800
C29B H29B 0.9500
C29B C30B 1.416(11)
C30B H30B 0.9500
C30B C31B 1.339(11)
C31B H31B 0.9500
C31B C32B 1.400(11)
C34B H34C 0.9900
C34B H34D 0.9900
C34B C35B 1.523(10)
C35B H35C 0.9900
C35B H35D 0.9900
C35B C36B 1.495(11)
C36B H36D 0.9800
C36B H36E 0.9800
C36B H36F 0.9800
C37B C38B 1.436(9)
C37B C39B 1.400(9)
C38B C42B 1.416(10)
C39B H39B 0.9500
C39B C40B 1.371(12)
C40B H40B 0.9500
C40B C41B 1.393(11)
C41B H41B 0.9500
C41B C42B 1.402(9)
C44B H44C 0.9900
C44B H44D 0.9900
C44B C45B 1.490(10)
C45B H45C 0.9900
C45B H45D 0.9900
C45B C46B 1.529(14)
C46B H46D 0.9800
C46B H46E 0.9800
C46B H46F 0.9800

loop_
_geom_torsion_atom_site_label_1
_geom_torsion_atom_site_label_2
_geom_torsion_atom_site_label_3
_geom_torsion_atom_site_label_4
_geom_torsion
O1 C2 C3 C4 -4.5(9)
O1 C2 C3 C8 174.0(6)
O1 C2 C17 C16 -168.7(6)
O1 C2 C17 C18 8.1(10)
O22 C18 C19 C20 -175.5(5)
O22 C18 C19 C24 -1.4(8)
O27 C26 C29 C30 171.4(7)
N9 C10 C11 C12 -178.0(7)
N9 C10 C15 C14 179.1(8)
N9 C16 C17 C2 -11.5(9)
N9 C16 C17 C18 171.5(5)
N9 C16 C21 C20 -176.2(6)
N33 C34 C35 C36 -175.5(7)
N33 C37 C38 C24 -3.5(8)
N33 C37 C38 C42 178.4(5)
N33 C37 C39 C40 179.9(6)
N43 C20 C21 C16 -173.2(6)
N43 C44 C45 C46 -166.1(6)
C2 C3 C4 C5 -178.2(6)
C2 C3 C8 N9 0.4(9)
C2 C3 C8 C7 178.8(6)
C2 C17 C18 O22 8.4(9)
C2 C17 C18 C19 -174.6(5)
C3 C2 C17 C16 12.9(8)
C3 C2 C17 C18 -170.3(5)
C3 C4 C5 C6 -1.9(11)
C4 C3 C8 N9 179.0(6)
C4 C3 C8 C7 -2.6(9)
C4 C5 C6 C7 0.2(12)
C5 C6 C7 C8 0.3(12)
C6 C7 C8 N9 179.2(7)
C6 C7 C8 C3 0.9(10)
C8 N9 C10 C11 -94.2(8)
C8 N9 C10 C15 86.4(8)
C8 N9 C16 C17 4.0(9)
C8 N9 C16 C21 -177.0(6)
C8 C3 C4 C5 3.2(9)
C10 N9 C8 C3 -173.8(6)
C10 N9 C8 C7 7.8(10)
C10 N9 C16 C17 179.5(6)
C10 N9 C16 C21 -1.5(9)
C10 C11 C12 C13 -1.5(13)
C11 C10 C15 C14 -0.2(12)
C11 C12 C13 C14 0.5(15)
C12 C13 C14 C15 0.6(17)
C13 C14 C15 C10 -0.7(15)
C15 C10 C11 C12 1.3(12)
C16 N9 C8 C3 1.7(9)
C16 N9 C8 C7 -176.7(6)
C16 N9 C10 C11 90.0(8)
C16 N9 C10 C15 -89.3(8)
C16 C17 C18 O22 -174.8(5)
C16 C17 C18 C19 2.3(9)
C17 C2 C3 C4 173.9(5)
C17 C2 C3 C8 -7.5(8)
C17 C16 C21 C20 2.9(9)
C17 C18 C19 C20 7.3(8)
C17 C18 C19 C24 -178.5(5)
C18 C19 C20 N43 168.4(5)
C18 C19 C20 C21 -12.0(8)
C18 C19 C24 C25 28.1(10)
C18 C19 C24 C38 -149.8(6)
C19 C20 C21 C16 7.2(9)
C19 C24 C25 C26 28.8(10)
C19 C24 C25 C32 -154.1(6)
C19 C24 C38 C37 160.2(5)
C19 C24 C38 C42 -21.7(8)
C20 N43 C42 C38 19.1(8)
C20 N43 C42 C41 -163.5(6)
C20 N43 C44 C45 85.2(7)
C20 C19 C24 C25 -157.8(6)
C20 C19 C24 C38 24.2(8)
C21 C16 C17 C2 169.4(6)
C21 C16 C17 C18 -7.5(8)
C23 O22 C18 C17 -96.0(7)
C23 O22 C18 C19 86.8(7)
C24 C19 C20 N43 -6.1(8)
C24 C19 C20 C21 173.5(5)
C24 C25 C26 O27 13.4(9)
C24 C25 C26 C29 -171.1(6)
C24 C25 C32 N33 -8.8(9)
C24 C25 C32 C31 168.7(6)
C24 C38 C42 N43 0.5(9)
C24 C38 C42 C41 -177.0(6)
C25 C24 C38 C37 -17.9(8)
C25 C24 C38 C42 160.2(6)
C25 C26 C29 C30 -3.6(11)
C26 C25 C32 N33 168.5(6)
C26 C25 C32 C31 -14.0(9)
C26 C29 C30 C31 -2.7(13)
C28 O27 C26 C25 -171.7(5)
C28 O27 C26 C29 12.9(9)
C29 C30 C31 C32 0.1(14)
C30 C31 C32 N33 -174.1(8)
C30 C31 C32 C25 8.4(12)
C32 N33 C34 C35 86.9(8)
C32 N33 C37 C38 19.0(9)
C32 N33 C37 C39 -163.4(6)
C32 C25 C26 O27 -163.7(5)
C32 C25 C26 C29 11.8(9)
C34 N33 C32 C25 167.1(6)
C34 N33 C32 C31 -10.4(10)
C34 N33 C37 C38 -160.9(6)
C34 N33 C37 C39 16.8(9)
C37 N33 C32 C25 -12.7(9)
C37 N33 C32 C31 169.8(7)
C37 N33 C34 C35 -93.3(8)
C37 C38 C42 N43 178.6(5)
C37 C38 C42 C41 1.1(9)
C37 C39 C40 C41 2.6(11)
C38 C24 C25 C26 -153.3(6)
C38 C24 C25 C32 23.8(8)
C38 C37 C39 C40 -2.5(9)
C39 C37 C38 C24 178.8(6)
C39 C37 C38 C42 0.7(8)
C39 C40 C41 C42 -0.8(11)
C40 C41 C42 N43 -178.5(6)
C40 C41 C42 C38 -1.1(9)
C42 N43 C20 C19 -16.1(8)
C42 N43 C20 C21 164.4(6)
C42 N43 C44 C45 -91.2(7)
C44 N43 C20 C19 167.6(5)
C44 N43 C20 C21 -12.0(8)
C44 N43 C42 C38 -164.6(5)
C44 N43 C42 C41 12.9(8)
O1B C2B C3B C4B 6.1(9)
O1B C2B C3B C8B -174.4(6)
O1B C2B C17B C16B 169.9(5)
O1B C2B C17B C18B -9.9(9)
O22B C18B C19B C20B 174.0(5)
O22B C18B C19B C24B -0.6(9)
O27B C26B C29B C30B -172.4(6)
N9B C10B C11B C12B 177.6(6)
N9B C10B C15B C14B -177.9(7)
N9B C16B C17B C2B 6.6(8)
N9B C16B C17B C18B -173.6(5)
N9B C16B C21B C20B 178.8(5)
N33B C34B C35B C36B 175.5(7)
N33B C37B C38B C24B 2.5(8)
N33B C37B C38B C42B -177.7(5)
N33B C37B C39B C40B 179.2(6)
N43B C20B C21B C16B 174.3(6)
N43B C44B C45B C46B 169.7(6)
C2B C3B C4B C5B 178.3(6)
C2B C3B C8B N9B 2.8(9)
C2B C3B C8B C7B -179.3(6)
C2B C17B C18B O22B -4.5(8)
C2B C17B C18B C19B 175.4(5)
C3B C2B C17B C16B -9.1(8)
C3B C2B C17B C18B 171.2(5)
C3B C4B C5B C6B 1.3(10)
C4B C3B C8B N9B -177.8(5)
C4B C3B C8B C7B 0.1(9)
C4B C5B C6B C7B -0.4(11)
C5B C6B C7B C8B -0.6(10)
C6B C7B C8B N9B 178.7(6)
C6B C7B C8B C3B 0.7(10)
C8B N9B C10B C11B 88.5(8)
C8B N9B C10B C15B -94.2(7)
C8B N9B C16B C17B 1.1(9)
C8B N9B C16B C21B 178.2(5)
C8B C3B C4B C5B -1.1(9)
C10B N9B C8B C3B 174.8(6)
C10B N9B C8B C7B -3.1(8)
C10B N9B C16B C17B -179.6(5)
C10B N9B C16B C21B -2.5(8)
C10B C11B C12B C13B 0.1(12)
C11B C10B C15B C14B -0.6(11)
C11B C12B C13B C14B -0.2(14)
C12B C13B C14B C15B -0.1(15)
C13B C14B C15B C10B 0.5(13)
C15B C10B C11B C12B 0.3(10)
C16B N9B C8B C3B -5.9(9)
C16B N9B C8B C7B 176.2(6)
C16B N9B C10B C11B -90.9(7)
C16B N9B C10B C15B 86.4(8)
C16B C17B C18B O22B 175.7(5)
C16B C17B C18B C19B -4.3(8)
C17B C2B C3B C4B -174.9(5)
C17B C2B C3B C8B 4.5(8)
C17B C16B C21B C20B -4.1(9)
C17B C18B C19B C20B -5.9(9)
C17B C18B C19B C24B 179.4(5)
C18B C19B C20B N43B -169.4(5)
C18B C19B C20B C21B 11.4(9)
C18B C19B C24B C25B -26.5(9)
C18B C19B C24B C38B 151.9(6)
C19B C20B C21B C16B -6.5(9)
C19B C24B C25B C26B -29.0(9)
C19B C24B C25B C32B 154.8(6)
C19B C24B C38B C37B -160.5(5)
C19B C24B C38B C42B 19.7(8)
C20B N43B C42B C38B -19.9(8)
C20B N43B C42B C41B 163.6(6)
C20B N43B C44B C45B -82.9(7)
C20B C19B C24B C25B 158.8(6)
C20B C19B C24B C38B -22.8(8)
C21B C16B C17B C2B -170.4(5)
C21B C16B C17B C18B 9.4(8)
C23B O22B C18B C17B 94.7(7)
C23B O22B C18B C19B -85.3(7)
C24B C19B C20B N43B 5.5(8)
C24B C19B C20B C21B -173.7(5)
C24B C25B C26B O27B -13.0(9)
C24B C25B C26B C29B 171.2(6)
C24B C25B C32B N33B 8.5(9)
C24B C25B C32B C31B -169.1(6)
C24B C38B C42B N43B 1.0(9)
C24B C38B C42B C41B 177.6(6)
C25B C24B C38B C37B 18.1(8)
C25B C24B C38B C42B -161.7(6)
C25B C26B C29B C30B 3.2(10)
C26B C25B C32B N33B -167.9(5)
C26B C25B C32B C31B 14.6(9)
C26B C29B C30B C31B 4.9(12)
C28B O27B C26B C25B 172.3(5)
C28B O27B C26B C29B -12.0(9)
C29B C30B C31B C32B -3.1(11)
C30B C31B C32B N33B 175.6(6)
C30B C31B C32B C25B -6.9(10)
C32B N33B C34B C35B -84.5(8)
C32B N33B C37B C38B -18.6(8)
C32B N33B C37B C39B 164.4(6)
C32B C25B C26B O27B 163.3(5)
C32B C25B C26B C29B -12.6(9)
C34B N33B C32B C25B -172.0(6)
C34B N33B C32B C31B 5.5(9)
C34B N33B C37B C38B 166.6(5)
C34B N33B C37B C39B -10.4(9)
C37B N33B C32B C25B 13.2(8)
C37B N33B C32B C31B -169.3(6)
C37B N33B C34B C35B 90.5(8)
C37B C38B C42B N43B -178.8(5)
C37B C38B C42B C41B -2.2(9)
C37B C39B C40B C41B -1.1(11)
C38B C24B C25B C26B 152.6(6)
C38B C24B C25B C32B -23.6(8)
C38B C37B C39B C40B 2.2(10)
C39B C37B C38B C24B 179.6(6)
C39B C37B C38B C42B -0.6(9)
C39B C40B C41B C42B -1.9(11)
C40B C41B C42B N43B 179.9(6)
C40B C41B C42B C38B 3.4(10)
C42B N43B C20B C19B 16.4(8)
C42B N43B C20B C21B -164.5(6)
C42B N43B C44B C45B 92.1(7)
C44B N43B C20B C19B -168.7(6)
C44B N43B C20B C21B 10.5(8)
C44B N43B C42B C38B 165.2(6)
C44B N43B C42B C41B -11.2(9)

loop_
_twin_individual_id
_twin_individual_mass_fraction_refined
1 0.50(6)
2 0.50(6)

loop_
_exptl_oxdiff_crystal_face_indexfrac_h
_exptl_oxdiff_crystal_face_indexfrac_k
_exptl_oxdiff_crystal_face_indexfrac_l
_exptl_oxdiff_crystal_face_x
_exptl_oxdiff_crystal_face_y
_exptl_oxdiff_crystal_face_z
-0.0008 0.9981 -0.0002 -0.0386 -0.0315 -0.0159
0.0008 -0.9981 0.0002 0.0386 0.0315 0.0159
-1.0007 -1.0007 -0.9996 0.0212 -0.0489 0.2143
0.0009 -1.0008 1.9993 -0.0634 0.1803 -0.0301
-0.0009 1.0008 -1.9993 0.0634 -0.1803 0.0301
2.0013 2.0029 0.9997 0.0087 0.0234 -0.4056

loop_
_smtbx_masks_void_nr
_smtbx_masks_void_average_x
_smtbx_masks_void_average_y
_smtbx_masks_void_average_z
_smtbx_masks_void_volume
_smtbx_masks_void_count_electrons
1 0.004 0.251 -0.052 334.0 99.3
2 -0.621 0.751 0.052 334.0 99.5
3 0.245 0.468 0.200 12.2 2.4
4 0.400 0.533 0.367 7.2 1.0
5 0.600 0.033 0.633 7.2 1.0
6 0.755 0.968 0.800 12.2 2.4
